data_4332180
loop_
_publ_author_name
'Chen, Lan'
'Bu, Xianhui'

_publ_section_title
;
 (3,4)-Connected Zincophosphites as Structural Analogues of Zinc Hydrogen
 Phosphate
;
_journal_issue 12
_journal_name_full 'Inorganic Chemistry'
_journal_page_first 4654
_journal_page_last 4660
_journal_paper_doi 10.1021/ic060059s
_journal_volume 45
_journal_year 2006
_chemical_formula_sum 'C4 H20 N2 O12 P4 Zn3'
_chemical_formula_weight 608.21
_chemical_name_systematic
; 
 ? 
;
_space_group_IT_number 15
_symmetry_space_group_name_Hall '-C 2yc'
_symmetry_space_group_name_H-M 'C 1 2/c 1'
_atom_sites_solution_hydrogens geom
_atom_sites_solution_primary direct
_atom_sites_solution_secondary difmap
_audit_creation_method SHELXL-97
_cell_angle_alpha 90.00
_cell_angle_beta 112.3570(10)
_cell_angle_gamma 90.00
_cell_formula_units_Z 4
_cell_length_a 15.7891(3)
_cell_length_b 8.4306(2)
_cell_length_c 16.1358(5)
_cell_measurement_temperature 273(2)
_cell_volume 1986.41(9)
_computing_structure_refinement 'SHELXL-97 (Sheldrick, 1997)'
_computing_structure_solution 'SHELXS-97 (Sheldrick, 1990)'
_diffrn_ambient_temperature 273(2)
_diffrn_measured_fraction_theta_full 0.995
_diffrn_measured_fraction_theta_max 0.995
_diffrn_radiation_monochromator graphite
_diffrn_radiation_source 'fine-focus sealed tube'
_diffrn_radiation_type MoK\a
_diffrn_radiation_wavelength 0.71073
_diffrn_reflns_av_R_equivalents 0.0527
_diffrn_reflns_av_sigmaI/netI 0.0454
_diffrn_reflns_limit_h_max 20
_diffrn_reflns_limit_h_min -19
_diffrn_reflns_limit_k_max 11
_diffrn_reflns_limit_k_min -10
_diffrn_reflns_limit_l_max 20
_diffrn_reflns_limit_l_min -21
_diffrn_reflns_number 10821
_diffrn_reflns_theta_full 27.67
_diffrn_reflns_theta_max 27.67
_diffrn_reflns_theta_min 2.73
_exptl_absorpt_coefficient_mu 3.969
_exptl_crystal_density_diffrn 2.034
_exptl_crystal_density_method 'not measured'
_exptl_crystal_F_000 1216
_refine_diff_density_max 0.499
_refine_diff_density_min -0.525
_refine_diff_density_rms 0.096
_refine_ls_extinction_method none
_refine_ls_goodness_of_fit_ref 1.027
_refine_ls_hydrogen_treatment mixed
_refine_ls_matrix_type full
_refine_ls_number_parameters 109
_refine_ls_number_reflns 2318
_refine_ls_number_restraints 0
_refine_ls_restrained_S_all 1.027
_refine_ls_R_factor_all 0.0755
_refine_ls_R_factor_gt 0.0390
_refine_ls_shift/su_max 0.001
_refine_ls_shift/su_mean 0.000
_refine_ls_structure_factor_coef Fsqd
_refine_ls_weighting_details 'calc w=1/[\s^2^(Fo^2^)+(0.0449P)^2^+0.8172P] where P=(Fo^2^+2Fc^2^)/3'
_refine_ls_weighting_scheme calc
_refine_ls_wR_factor_gt 0.0863
_refine_ls_wR_factor_ref 0.1000
_reflns_number_gt 1485
_reflns_number_total 2318
_reflns_threshold_expression >2sigma(I)
_cod_data_source_file ic060059ssup3.cif
_cod_data_source_block test
_cod_database_code 4332180

loop_
_symmetry_equiv_pos_as_xyz
'x, y, z'
'-x, y, -z+1/2'
'x+1/2, y+1/2, z'
'-x+1/2, y+1/2, -z+1/2'
'-x, -y, -z'
'x, -y, z-1/2'
'-x+1/2, -y+1/2, -z'
'x+1/2, -y+1/2, z-1/2'

loop_
_atom_site_label
_atom_site_type_symbol
_atom_site_fract_x
_atom_site_fract_y
_atom_site_fract_z
_atom_site_U_iso_or_equiv
_atom_site_adp_type
_atom_site_occupancy
_atom_site_symmetry_multiplicity
_atom_site_calc_flag
_atom_site_refinement_flags
Zn1 Zn 0.5000 0.62722(9) 0.2500 0.0397(2) Uani 1 2 d S
Zn2 Zn 0.36356(3) 0.36246(6) 0.47553(3) 0.04009(17) Uani 1 1 d .
P1 P 0.52040(8) 0.37261(13) 0.40048(8) 0.0380(3) Uani 1 1 d .
O1 O 0.6077(2) 0.4220(4) 0.4762(2) 0.0518(8) Uani 1 1 d .
O2 O 0.4557(2) 0.2866(4) 0.4325(2) 0.0534(9) Uani 1 1 d .
O3 O 0.4748(2) 0.5110(4) 0.3406(2) 0.0595(9) Uani 1 1 d .
H1P H 0.548(2) 0.262(4) 0.353(2) 0.025(9) Uiso 1 1 d .
P2 P 0.15252(8) 0.36260(14) 0.36492(8) 0.0402(3) Uani 1 1 d .
H2P H 0.114(3) 0.501(5) 0.344(3) 0.055(13) Uiso 1 1 d .
O4 O 0.2493(2) 0.4002(5) 0.3761(2) 0.0652(11) Uani 1 1 d .
O5 O 0.1397(2) 0.3088(4) 0.4481(2) 0.0531(9) Uani 1 1 d .
O6 O 0.1102(2) 0.2529(5) 0.2863(2) 0.0681(11) Uani 1 1 d .
N1 N 0.1606(3) 0.2810(5) 0.1363(3) 0.0504(10) Uiso 1 1 d .
H1A H 0.1437 0.2091 0.0917 0.061 Uiso 1 1 calc .
H1B H 0.1465 0.2415 0.1812 0.061 Uiso 1 1 calc .
C1 C 0.2607(4) 0.3054(8) 0.1686(4) 0.0815(18) Uiso 1 1 d .
H1A H 0.2763 0.3450 0.1205 0.122 Uiso 1 1 calc R
H1B H 0.2914 0.2063 0.1893 0.122 Uiso 1 1 calc R
H1C H 0.2792 0.3806 0.2169 0.122 Uiso 1 1 calc R
C2 C 0.1087(4) 0.4280(7) 0.1036(4) 0.0737(17) Uiso 1 1 d .
H2A H 0.1214 0.5012 0.1524 0.111 Uiso 1 1 calc R
H2B H 0.0444 0.4046 0.0786 0.111 Uiso 1 1 calc R
H2C H 0.1264 0.4744 0.0582 0.111 Uiso 1 1 calc R

loop_
_atom_site_aniso_label
_atom_site_aniso_U_11
_atom_site_aniso_U_22
_atom_site_aniso_U_33
_atom_site_aniso_U_23
_atom_site_aniso_U_13
_atom_site_aniso_U_12
Zn1 0.0340(4) 0.0529(5) 0.0309(4) 0.000 0.0109(3) 0.000
Zn2 0.0363(3) 0.0486(3) 0.0379(3) -0.0016(2) 0.0169(2) -0.0104(2)
P1 0.0397(6) 0.0419(6) 0.0392(7) -0.0063(5) 0.0225(5) -0.0058(5)
O1 0.0451(19) 0.0479(18) 0.056(2) -0.0061(16) 0.0115(16) -0.0035(15)
O2 0.060(2) 0.0469(19) 0.072(2) -0.0017(17) 0.0469(19) -0.0078(16)
O3 0.049(2) 0.072(2) 0.059(2) 0.0139(19) 0.0227(18) -0.0021(17)
P2 0.0391(6) 0.0454(7) 0.0366(6) 0.0047(6) 0.0151(5) -0.0053(5)
O4 0.0418(19) 0.107(3) 0.043(2) 0.014(2) 0.0114(16) -0.0206(19)
O5 0.066(2) 0.059(2) 0.046(2) 0.0019(16) 0.0333(17) -0.0093(17)
O6 0.064(2) 0.101(3) 0.042(2) -0.013(2) 0.0238(18) -0.040(2)

loop_
_atom_type_symbol
_atom_type_description
_atom_type_scat_dispersion_real
_atom_type_scat_dispersion_imag
_atom_type_scat_source
O O 0.0106 0.0060 'International Tables Vol C Tables 4.2.6.8 and 6.1.1.4'
H H 0.0000 0.0000 'International Tables Vol C Tables 4.2.6.8 and 6.1.1.4'
P P 0.1023 0.0942 'International Tables Vol C Tables 4.2.6.8 and 6.1.1.4'
Zn Zn 0.2839 1.4301 'International Tables Vol C Tables 4.2.6.8 and 6.1.1.4'
C C 0.0033 0.0016 'International Tables Vol C Tables 4.2.6.8 and 6.1.1.4'
N N 0.0061 0.0033 'International Tables Vol C Tables 4.2.6.8 and 6.1.1.4'

loop_
_geom_angle_atom_site_label_1
_geom_angle_atom_site_label_2
_geom_angle_atom_site_label_3
_geom_angle
_geom_angle_site_symmetry_1
_geom_angle_site_symmetry_3
O3 Zn1 O3 118.8(2) 2_655 .
O3 Zn1 O6 118.24(14) 2_655 4
O3 Zn1 O6 94.96(15) . 4
O3 Zn1 O6 94.96(15) 2_655 3
O3 Zn1 O6 118.23(14) . 3
O6 Zn1 O6 113.4(3) 4 3
O5 Zn2 O4 114.48(15) 7_556 .
O5 Zn2 O2 100.93(13) 7_556 .
O4 Zn2 O2 110.32(15) . .
O5 Zn2 O1 120.15(14) 7_556 5_666
O4 Zn2 O1 100.33(15) . 5_666
O2 Zn2 O1 110.80(14) . 5_666
O2 P1 O3 111.9(2) . .
O2 P1 O1 112.8(2) . .
O3 P1 O1 111.73(19) . .
O2 P1 H1P 105.3(15) . .
O3 P1 H1P 110.1(15) . .
O1 P1 H1P 104.6(15) . .
P1 O1 Zn2 125.34(19) . 5_666
P1 O2 Zn2 131.8(2) . .
P1 O3 Zn1 133.9(2) . .
O5 P2 O4 115.6(2) . .
O5 P2 O6 113.6(2) . .
O4 P2 O6 109.6(2) . .
O5 P2 H2P 107.4(18) . .
O4 P2 H2P 101.1(19) . .
O6 P2 H2P 108.5(19) . .
P2 O4 Zn2 130.6(2) . .
P2 O5 Zn2 148.3(2) . 7_556
P2 O6 Zn1 130.8(2) . 3_445
C2 N1 C1 112.6(4) . .
C2 N1 H1A 109.1 . .
C1 N1 H1A 109.1 . .
C2 N1 H1B 109.1 . .
C1 N1 H1B 109.1 . .
H1A N1 H1B 107.8 . .
N1 C1 H1A 109.5 . .
N1 C1 H1B 109.5 . .
H1A C1 H1B 109.5 . .
N1 C1 H1C 109.5 . .
H1A C1 H1C 109.5 . .
H1B C1 H1C 109.5 . .
N1 C2 H2A 109.5 . .
N1 C2 H2B 109.5 . .
H2A C2 H2B 109.5 . .
N1 C2 H2C 109.5 . .
H2A C2 H2C 109.5 . .
H2B C2 H2C 109.5 . .

loop_
_geom_bond_atom_site_label_1
_geom_bond_atom_site_label_2
_geom_bond_distance
_geom_bond_site_symmetry_2
Zn1 O3 1.923(3) 2_655
Zn1 O3 1.923(3) .
Zn1 O6 1.928(3) 4
Zn1 O6 1.928(3) 3
Zn2 O5 1.912(3) 7_556
Zn2 O4 1.930(3) .
Zn2 O2 1.944(3) .
Zn2 O1 1.961(3) 5_666
P1 O2 1.495(3) .
P1 O3 1.511(4) .
P1 O1 1.512(3) .
P1 H1P 1.37(3) .
O1 Zn2 1.961(3) 5_666
P2 O5 1.501(3) .
P2 O4 1.503(3) .
P2 O6 1.506(4) .
P2 H2P 1.30(5) .
O5 Zn2 1.912(3) 7_556
O6 Zn1 1.928(3) 3_445
N1 C2 1.468(6) .
N1 C1 1.478(7) .
N1 H1A 0.9000 .
N1 H1B 0.9000 .
C1 H1A 0.9600 .
C1 H1B 0.9600 .
C1 H1C 0.9600 .
C2 H2A 0.9600 .
C2 H2B 0.9600 .
C2 H2C 0.9600 .
